data_4501911
loop_
_publ_author_name
'Chen, Zilu'
'Jia, Maomao'
'Zhang, Zhong'
'Liang, Fupei'

_publ_section_title
;
 Construction of Planar Clusters Using Planar Aromatic Polyoxime Ligands:
 Synthesis, Structure, and Magnetic Properties
;
_journal_issue 11
_journal_name_full 'Crystal Growth &amp; Design'
_journal_page_first 4806
_journal_paper_doi 10.1021/cg100694w
_journal_volume 10
_journal_year 2010
_chemical_formula_moiety 'C35 H33 Mn3 N8 O16, H2 O'
_chemical_formula_sum 'C35 H35 Mn3 N8 O17'
_chemical_formula_weight 1004.53
_chemical_name_systematic
; 
 ? 
;
_space_group_IT_number 15
_symmetry_cell_setting monoclinic
_symmetry_space_group_name_Hall '-C 2yc'
_symmetry_space_group_name_H-M 'C 1 2/c 1'
_atom_sites_solution_hydrogens geom
_atom_sites_solution_primary direct
_atom_sites_solution_secondary difmap
_audit_creation_method SHELXL-97
_cell_angle_alpha 90.00
_cell_angle_beta 92.72(3)
_cell_angle_gamma 90.00
_cell_formula_units_Z 8
_cell_length_a 35.293(7)
_cell_length_b 17.769(4)
_cell_length_c 13.601(3)
_cell_measurement_reflns_used 16692
_cell_measurement_temperature 223(2)
_cell_measurement_theta_max 27.70
_cell_measurement_theta_min 3.00
_cell_volume 8520(3)
_computing_cell_refinement 'SAINT (Bruker, 2004)'
_computing_data_collection 'APEX2 (Bruker, 2004)'
_computing_data_reduction SAINT
_computing_molecular_graphics 'SHELXTL (Bruker, 1998)'
_computing_publication_material 'SHELXTL (Bruker, 1998)'
_computing_structure_refinement 'SHELXL-97 (Sheldrick, 2008)'
_computing_structure_solution 'SHELXS-97 (Sheldrick, 2008)'
_diffrn_ambient_temperature 223(2)
_diffrn_measured_fraction_theta_full 0.947
_diffrn_measured_fraction_theta_max 0.947
_diffrn_measurement_device_type 'CCD area detector'
_diffrn_measurement_method 'phi and omega scans'
_diffrn_radiation_monochromator graphite
_diffrn_radiation_source 'fine-focus sealed tube'
_diffrn_radiation_type MoK\a
_diffrn_radiation_wavelength 0.71073
_diffrn_reflns_av_R_equivalents 0.0663
_diffrn_reflns_av_sigmaI/netI 0.0881
_diffrn_reflns_limit_h_max 41
_diffrn_reflns_limit_h_min -41
_diffrn_reflns_limit_k_max 20
_diffrn_reflns_limit_k_min -21
_diffrn_reflns_limit_l_max 11
_diffrn_reflns_limit_l_min -16
_diffrn_reflns_number 18191
_diffrn_reflns_theta_full 25.00
_diffrn_reflns_theta_max 25.00
_diffrn_reflns_theta_min 3.00
_exptl_absorpt_coefficient_mu 0.957
_exptl_absorpt_correction_T_max 0.8697
_exptl_absorpt_correction_T_min 0.6726
_exptl_absorpt_correction_type multi-scan
_exptl_absorpt_process_details 'Jacobson, R. (1998) Private communication'
_exptl_crystal_colour green
_exptl_crystal_density_diffrn 1.566
_exptl_crystal_density_method 'not measured'
_exptl_crystal_description block
_exptl_crystal_F_000 4096
_exptl_crystal_size_max 0.45
_exptl_crystal_size_mid 0.35
_exptl_crystal_size_min 0.15
_refine_diff_density_max 1.243
_refine_diff_density_min -0.744
_refine_diff_density_rms 0.132
_refine_ls_extinction_method none
_refine_ls_goodness_of_fit_ref 1.033
_refine_ls_hydrogen_treatment constr
_refine_ls_matrix_type full
_refine_ls_number_parameters 559
_refine_ls_number_reflns 7111
_refine_ls_number_restraints 9
_refine_ls_restrained_S_all 1.034
_refine_ls_R_factor_all 0.1368
_refine_ls_R_factor_gt 0.0997
_refine_ls_shift/su_max 0.000
_refine_ls_shift/su_mean 0.000
_refine_ls_structure_factor_coef Fsqd
_refine_ls_weighting_details 'calc w=1/[\s^2^(Fo^2^)+(0.1784P)^2^+0.0000P] where P=(Fo^2^+2Fc^2^)/3'
_refine_ls_weighting_scheme calc
_refine_ls_wR_factor_gt 0.2511
_refine_ls_wR_factor_ref 0.2857
_reflns_number_gt 4710
_reflns_number_total 7111
_reflns_threshold_expression >2sigma(I)
_cod_data_source_file cg100694w_si_002.cif
_cod_data_source_block Compound_3
_cod_depositor_comments
;
The following automatic conversions were performed:

'_symmetry_cell_setting' value 'Monoclinic' changed to 'monoclinic'
according to /home/saulius/struct/CIF-dictionaries/cif_core.dic
dictionary named 'cif_core.dic' version 2.4.2 from 2011-04-26.

Automatic conversion script
Id: cif_fix_values 1715 2011-07-08 13:25:40Z adriana 
;
_cod_original_sg_symbol_H-M 'C 2/c'
_cod_database_code 4501911

loop_
_symmetry_equiv_pos_as_xyz
'x, y, z'
'-x, y, -z+1/2'
'x+1/2, y+1/2, z'
'-x+1/2, y+1/2, -z+1/2'
'-x, -y, -z'
'x, -y, z-1/2'
'-x+1/2, -y+1/2, -z'
'x+1/2, -y+1/2, z-1/2'

loop_
_atom_site_label
_atom_site_type_symbol
_atom_site_fract_x
_atom_site_fract_y
_atom_site_fract_z
_atom_site_U_iso_or_equiv
_atom_site_adp_type
_atom_site_occupancy
_atom_site_symmetry_multiplicity
_atom_site_calc_flag
_atom_site_refinement_flags
_atom_site_disorder_assembly
_atom_site_disorder_group
Mn1 Mn 0.20586(3) 0.32547(6) 0.36952(8) 0.0385(3) Uani 1 1 d . . .
Mn2 Mn 0.11699(3) 0.27621(6) 0.38651(9) 0.0424(4) Uani 1 1 d . . .
Mn3 Mn 0.14267(3) 0.45166(6) 0.35036(10) 0.0469(4) Uani 1 1 d . . .
C1 C 0.2561(2) 0.4573(4) 0.3701(5) 0.0344(15) Uani 1 1 d . . .
C2 C 0.2883(2) 0.4058(4) 0.3682(5) 0.0398(16) Uani 1 1 d . . .
C3 C 0.3238(2) 0.4526(5) 0.3674(6) 0.0469(19) Uani 1 1 d . . .
C4 C 0.3106(2) 0.5317(4) 0.3640(5) 0.0441(18) Uani 1 1 d . . .
C5 C 0.3327(2) 0.5978(4) 0.3564(6) 0.0472(18) Uani 1 1 d . . .
H5 H 0.3593 0.5953 0.3564 0.057 Uiso 1 1 calc R . .
C6 C 0.3145(3) 0.6649(4) 0.3492(6) 0.053(2) Uani 1 1 d . . .
H6 H 0.3287 0.7093 0.3442 0.064 Uiso 1 1 calc R . .
C7 C 0.2739(3) 0.6695(4) 0.3491(7) 0.053(2) Uani 1 1 d . . .
H7 H 0.2618 0.7163 0.3409 0.064 Uiso 1 1 calc R . .
C8 C 0.2527(2) 0.6051(4) 0.3612(6) 0.0451(18) Uani 1 1 d . . .
H8 H 0.2263 0.6078 0.3662 0.054 Uiso 1 1 calc R . .
C9 C 0.2716(2) 0.5351(4) 0.3658(5) 0.0405(17) Uani 1 1 d . . .
C10 C 0.1521(2) 0.1247(4) 0.3948(5) 0.0459(18) Uani 1 1 d . . .
C11 C 0.1143(2) 0.0962(4) 0.4063(6) 0.050(2) Uani 1 1 d . . .
C12 C 0.1190(4) 0.0101(5) 0.4063(7) 0.068(3) Uani 1 1 d . . .
C13 C 0.1579(3) -0.0040(5) 0.3958(6) 0.052(2) Uani 1 1 d . . .
C14 C 0.1772(3) -0.0741(4) 0.3907(6) 0.059(2) Uani 1 1 d . . .
H14 H 0.1638 -0.1197 0.3942 0.070 Uiso 1 1 calc R . .
C15 C 0.2155(3) -0.0738(4) 0.3809(6) 0.057(2) Uani 1 1 d . . .
H15 H 0.2284 -0.1199 0.3773 0.069 Uiso 1 1 calc R . .
C16 C 0.2360(3) -0.0074(5) 0.3759(7) 0.060(2) Uani 1 1 d . . .
H16 H 0.2623 -0.0097 0.3681 0.072 Uiso 1 1 calc R . .
C17 C 0.2188(3) 0.0621(4) 0.3821(6) 0.0480(19) Uani 1 1 d . . .
H17 H 0.2330 0.1069 0.3830 0.058 Uiso 1 1 calc R . .
C18 C 0.1794(3) 0.0631(4) 0.3870(5) 0.0463(19) Uani 1 1 d . . .
C19 C 0.0606(2) 0.4727(5) 0.3630(6) 0.0462(18) Uani 1 1 d . . .
C20 C 0.0678(2) 0.5544(5) 0.3588(6) 0.0461(18) Uani 1 1 d . . .
C21 C 0.0307(2) 0.5942(5) 0.3688(6) 0.0482(18) Uani 1 1 d . . .
C22 C 0.0016(2) 0.5356(5) 0.3743(6) 0.0485(19) Uani 1 1 d . . .
C23 C -0.0368(2) 0.5422(5) 0.3805(6) 0.055(2) Uani 1 1 d . . .
H23 H -0.0482 0.5899 0.3818 0.066 Uiso 1 1 calc R . .
C24 C -0.0592(2) 0.4757(7) 0.3852(7) 0.069(3) Uani 1 1 d . . .
H24 H -0.0856 0.4789 0.3903 0.082 Uiso 1 1 calc R . .
C25 C -0.0414(3) 0.4059(6) 0.3821(7) 0.066(3) Uani 1 1 d . . .
H25 H -0.0564 0.3622 0.3836 0.079 Uiso 1 1 calc R . .
C26 C -0.0027(2) 0.3984(5) 0.3770(7) 0.056(2) Uani 1 1 d . . .
H26 H 0.0087 0.3506 0.3749 0.068 Uiso 1 1 calc R . .
C27 C 0.0188(2) 0.4629(4) 0.3751(6) 0.0441(17) Uani 1 1 d . . .
C28 C 0.1745(2) 0.3822(4) 0.1605(6) 0.0477(19) Uani 1 1 d . . .
C29 C 0.1723(4) 0.3713(6) 0.0504(8) 0.081(3) Uani 1 1 d . . .
H29A H 0.1935 0.3405 0.0314 0.122 Uiso 1 1 calc R . .
H29B H 0.1735 0.4199 0.0181 0.122 Uiso 1 1 calc R . .
H29C H 0.1487 0.3465 0.0308 0.122 Uiso 1 1 calc R . .
C30 C 0.0749(3) 0.2270(5) 0.1920(7) 0.067(3) Uani 1 1 d . . .
H30 H 0.0570 0.2172 0.2393 0.081 Uiso 1 1 calc R . .
C31 C 0.0907(4) 0.2231(7) 0.0243(8) 0.089(4) Uani 1 1 d D . .
H31A H 0.1163 0.2247 0.0534 0.133 Uiso 1 1 calc R . .
H31B H 0.0854 0.2694 -0.0116 0.133 Uiso 1 1 calc R . .
H31C H 0.0882 0.1807 -0.0205 0.133 Uiso 1 1 calc R . .
C32 C 0.0237(5) 0.1871(11) 0.0786(15) 0.162(9) Uani 1 1 d D . .
H32A H 0.0115 0.2193 0.0291 0.243 Uiso 1 1 calc R . .
H32B H 0.0094 0.1881 0.1378 0.243 Uiso 1 1 calc R . .
H32C H 0.0246 0.1359 0.0538 0.243 Uiso 1 1 calc R . .
O14 O 0.1259(3) 0.2911(5) 0.5532(6) 0.1052(17) Uani 1 1 d . . .
C33 C 0.1085(5) 0.2527(8) 0.6115(10) 0.1052(17) Uani 1 1 d . . .
H33 H 0.0902 0.2211 0.5807 0.126 Uiso 1 1 calc R . .
N8 N 0.1101(4) 0.2472(6) 0.7027(8) 0.1052(17) Uani 1 1 d D . .
C34 C 0.0848(4) 0.1989(7) 0.7551(10) 0.1052(17) Uani 1 1 d D . .
H34A H 0.0741 0.1611 0.7104 0.158 Uiso 1 1 calc R . .
H34B H 0.0645 0.2289 0.7806 0.158 Uiso 1 1 calc R . .
H34C H 0.0988 0.1744 0.8092 0.158 Uiso 1 1 calc R . .
C35 C 0.1475(5) 0.2733(7) 0.7495(10) 0.1052(17) Uani 1 1 d . . .
H35A H 0.1681 0.2464 0.7203 0.158 Uiso 1 1 calc R . .
H35B H 0.1480 0.2633 0.8197 0.158 Uiso 1 1 calc R . .
H35C H 0.1504 0.3268 0.7385 0.158 Uiso 1 1 calc R . .
N1 N 0.22186(17) 0.4355(3) 0.3745(5) 0.0399(14) Uani 1 1 d . . .
N2 N 0.29037(17) 0.3343(3) 0.3682(5) 0.0420(14) Uani 1 1 d . . .
N3 N 0.15864(18) 0.1983(3) 0.3876(4) 0.0392(14) Uani 1 1 d . . .
N4 N 0.0814(2) 0.1272(4) 0.4146(6) 0.0553(18) Uani 1 1 d . . .
N5 N 0.08729(18) 0.4246(3) 0.3624(5) 0.0419(14) Uani 1 1 d . . .
N6 N 0.09782(19) 0.5927(4) 0.3440(6) 0.0556(18) Uani 1 1 d . . .
N7 N 0.0636(3) 0.2148(5) 0.1024(7) 0.090(3) Uani 1 1 d D . .
O1 O 0.15456(14) 0.3507(3) 0.3787(4) 0.0407(11) Uani 1 1 d . . .
O2 O 0.19367(15) 0.4877(3) 0.3757(4) 0.0478(13) Uani 1 1 d . . .
O3 O 0.25717(15) 0.2943(3) 0.3677(4) 0.0488(13) Uani 1 1 d . . .
O4 O 0.35634(15) 0.4286(3) 0.3690(5) 0.0565(14) Uani 1 1 d . . .
O5 O 0.19473(14) 0.2190(3) 0.3758(4) 0.0428(12) Uani 1 1 d . . .
O6 O 0.07935(16) 0.2024(3) 0.4117(5) 0.0563(15) Uani 1 1 d . . .
O7 O 0.0927(2) -0.0348(4) 0.4188(7) 0.084(2) Uani 1 1 d . . .
O8 O 0.07662(14) 0.3505(3) 0.3740(4) 0.0514(13) Uani 1 1 d . . .
O9 O 0.13015(16) 0.5550(3) 0.3328(5) 0.0599(16) Uani 1 1 d . . .
O10 O 0.02568(19) 0.6632(4) 0.3717(6) 0.0754(19) Uani 1 1 d . . .
O11 O 0.15219(17) 0.4325(3) 0.1952(4) 0.0560(14) Uani 1 1 d . . .
O12 O 0.19834(15) 0.3432(3) 0.2111(4) 0.0487(13) Uani 1 1 d . . .
O13 O 0.10616(17) 0.2497(4) 0.2251(4) 0.0591(15) Uani 1 1 d . . .
O15 O 0.1389(2) 0.4554(4) 0.5357(6) 0.083(2) Uani 1 1 d . . .
H151 H 0.1427 0.4875 0.5815 0.125 Uiso 1 1 d R . .
H152 H 0.1279 0.4159 0.5552 0.125 Uiso 1 1 d R . .
O16 O 0.20818(17) 0.3291(3) 0.5372(4) 0.0557(15) Uani 1 1 d . . .
H161 H 0.2195 0.2919 0.5644 0.084 Uiso 1 1 d R . .
H162 H 0.1866 0.3356 0.5610 0.084 Uiso 1 1 d R . .
O171 O 0.0214(8) -0.012(2) 0.170(2) 0.089(14) Uani 0.25(2) 1 d PD A 1
H171 H 0.0101 -0.0495 0.1434 0.134 Uiso 0.25(2) 1 d PRD A 1
H172 H 0.0072 0.0104 0.2095 0.134 Uiso 0.25(2) 1 d PRD A 1
O172 O 0.0686(11) 0.015(2) 0.161(3) 0.46(5) Uani 0.75(2) 1 d PD A 2
H173 H 0.0667 0.0342 0.2160 0.695 Uiso 0.75(2) 1 d PRD A 2
H174 H 0.0893 -0.0082 0.1527 0.695 Uiso 0.75(2) 1 d PRD A 2

loop_
_atom_site_aniso_label
_atom_site_aniso_U_11
_atom_site_aniso_U_22
_atom_site_aniso_U_33
_atom_site_aniso_U_23
_atom_site_aniso_U_13
_atom_site_aniso_U_12
Mn1 0.0469(7) 0.0260(5) 0.0426(7) 0.0012(4) 0.0000(5) -0.0019(5)
Mn2 0.0486(7) 0.0306(6) 0.0480(7) 0.0010(4) 0.0013(5) -0.0051(5)
Mn3 0.0447(7) 0.0299(6) 0.0663(9) 0.0017(5) 0.0055(5) 0.0012(5)
C1 0.052(4) 0.025(3) 0.026(4) 0.002(2) 0.001(3) -0.004(3)
C2 0.048(4) 0.031(4) 0.041(4) 0.004(3) 0.005(3) -0.003(3)
C3 0.046(4) 0.060(5) 0.034(4) -0.002(3) 0.003(3) -0.019(4)
C4 0.061(5) 0.042(4) 0.030(4) 0.001(3) 0.005(3) -0.014(4)
C5 0.052(4) 0.044(4) 0.046(5) 0.001(3) 0.009(3) -0.012(4)
C6 0.071(5) 0.039(4) 0.051(5) -0.008(3) 0.009(4) -0.018(4)
C7 0.073(6) 0.027(4) 0.059(6) 0.004(3) 0.010(4) 0.001(4)
C8 0.063(5) 0.025(3) 0.049(5) 0.003(3) 0.015(4) -0.002(3)
C9 0.059(5) 0.027(3) 0.035(4) 0.004(3) -0.001(3) -0.003(3)
C10 0.067(5) 0.042(4) 0.028(4) 0.002(3) 0.001(3) -0.010(4)
C11 0.065(5) 0.037(4) 0.049(5) 0.014(3) 0.000(4) -0.010(4)
C12 0.125(9) 0.029(4) 0.050(6) 0.001(3) -0.003(5) -0.027(5)
C13 0.071(6) 0.032(4) 0.054(5) 0.001(3) 0.000(4) -0.010(4)
C14 0.098(7) 0.027(4) 0.049(5) 0.001(3) -0.009(4) 0.000(4)
C15 0.103(8) 0.031(4) 0.038(5) -0.003(3) -0.006(4) 0.006(4)
C16 0.079(6) 0.049(5) 0.051(5) -0.001(4) 0.001(4) 0.011(5)
C17 0.078(6) 0.030(4) 0.037(4) 0.001(3) 0.005(4) 0.000(4)
C18 0.084(6) 0.028(4) 0.027(4) -0.002(3) 0.002(3) -0.008(4)
C19 0.050(4) 0.046(4) 0.042(5) 0.000(3) -0.005(3) -0.003(4)
C20 0.049(4) 0.041(4) 0.047(5) -0.005(3) -0.009(3) 0.003(4)
C21 0.053(4) 0.047(5) 0.044(5) -0.002(3) -0.007(3) 0.006(4)
C22 0.048(4) 0.057(5) 0.040(5) -0.011(3) 0.006(3) 0.007(4)
C23 0.058(5) 0.065(6) 0.041(5) -0.012(4) -0.010(4) 0.012(4)
C24 0.042(4) 0.105(9) 0.059(6) 0.007(5) 0.001(4) -0.012(5)
C25 0.056(5) 0.078(7) 0.062(6) -0.007(5) -0.001(4) -0.017(5)
C26 0.047(4) 0.061(5) 0.062(6) -0.003(4) 0.003(4) -0.015(4)
C27 0.048(4) 0.049(4) 0.035(4) -0.001(3) -0.007(3) -0.009(4)
C28 0.050(4) 0.038(4) 0.055(5) 0.005(4) -0.002(4) -0.004(4)
C29 0.119(9) 0.074(7) 0.050(6) 0.012(5) -0.003(5) -0.004(6)
C30 0.080(6) 0.065(6) 0.055(6) -0.001(4) -0.023(5) -0.024(5)
C31 0.119(9) 0.101(9) 0.046(6) -0.015(5) -0.008(6) 0.037(7)
C32 0.167(16) 0.155(17) 0.153(18) 0.012(13) -0.094(14) -0.055(13)
O14 0.165(5) 0.085(3) 0.069(3) 0.009(2) 0.038(3) 0.006(3)
C33 0.165(5) 0.085(3) 0.069(3) 0.009(2) 0.038(3) 0.006(3)
N8 0.165(5) 0.085(3) 0.069(3) 0.009(2) 0.038(3) 0.006(3)
C34 0.165(5) 0.085(3) 0.069(3) 0.009(2) 0.038(3) 0.006(3)
C35 0.165(5) 0.085(3) 0.069(3) 0.009(2) 0.038(3) 0.006(3)
N1 0.044(3) 0.035(3) 0.041(4) 0.000(3) 0.000(2) -0.005(3)
N2 0.042(3) 0.039(3) 0.046(4) 0.003(3) 0.002(3) 0.000(3)
N3 0.060(4) 0.023(3) 0.035(3) -0.007(2) 0.006(3) -0.004(3)
N4 0.062(4) 0.040(4) 0.064(5) 0.004(3) 0.002(3) -0.018(3)
N5 0.053(4) 0.023(3) 0.049(4) -0.002(2) -0.001(3) 0.000(3)
N6 0.044(4) 0.041(4) 0.082(5) -0.002(3) 0.001(3) 0.007(3)
N7 0.116(8) 0.062(5) 0.089(8) -0.007(5) -0.049(6) -0.009(5)
O1 0.053(3) 0.025(2) 0.044(3) 0.006(2) -0.004(2) -0.006(2)
O2 0.052(3) 0.030(3) 0.062(4) -0.001(2) 0.007(2) 0.001(2)
O3 0.051(3) 0.031(3) 0.064(4) 0.003(2) -0.001(2) -0.005(2)
O4 0.046(3) 0.049(3) 0.075(4) 0.005(3) 0.008(3) -0.004(3)
O5 0.046(3) 0.030(3) 0.051(3) -0.004(2) -0.001(2) 0.000(2)
O6 0.064(3) 0.038(3) 0.068(4) 0.002(3) 0.013(3) -0.012(3)
O7 0.088(5) 0.053(4) 0.111(7) 0.009(4) -0.003(4) -0.017(4)
O8 0.047(3) 0.038(3) 0.069(4) 0.001(3) -0.002(2) -0.008(2)
O9 0.050(3) 0.035(3) 0.095(5) 0.003(3) 0.010(3) 0.003(3)
O10 0.073(4) 0.068(4) 0.084(5) -0.008(4) -0.003(3) 0.013(4)
O11 0.070(4) 0.040(3) 0.058(4) 0.011(3) -0.001(3) -0.001(3)
O12 0.062(3) 0.040(3) 0.044(3) -0.004(2) 0.012(2) -0.003(3)
O13 0.070(4) 0.058(4) 0.048(4) -0.003(3) 0.000(3) 0.000(3)
O15 0.097(5) 0.057(4) 0.095(6) -0.014(4) 0.001(4) -0.006(4)
O16 0.074(4) 0.045(3) 0.047(4) 0.000(2) -0.005(3) 0.020(3)
O171 0.070(19) 0.13(3) 0.07(2) -0.064(19) 0.001(13) 0.000(17)
O172 0.43(5) 0.53(6) 0.47(6) 0.35(5) 0.35(5) 0.36(5)

loop_
_atom_type_symbol
_atom_type_description
_atom_type_scat_dispersion_real
_atom_type_scat_dispersion_imag
_atom_type_scat_source
C C 0.0033 0.0016 'International Tables Vol C Tables 4.2.6.8 and 6.1.1.4'
H H 0.0000 0.0000 'International Tables Vol C Tables 4.2.6.8 and 6.1.1.4'
N N 0.0061 0.0033 'International Tables Vol C Tables 4.2.6.8 and 6.1.1.4'
O O 0.0106 0.0060 'International Tables Vol C Tables 4.2.6.8 and 6.1.1.4'
Mn Mn 0.3368 0.7283 'International Tables Vol C Tables 4.2.6.8 and 6.1.1.4'

loop_
_geom_angle_atom_site_label_1
_geom_angle_atom_site_label_2
_geom_angle_atom_site_label_3
_geom_angle
O1 Mn1 O3 175.6(2)
O1 Mn1 O5 91.8(2)
O3 Mn1 O5 84.9(2)
O1 Mn1 N1 92.0(2)
O3 Mn1 N1 91.0(2)
O5 Mn1 N1 173.9(2)
O1 Mn1 O12 87.6(2)
O3 Mn1 O12 95.8(2)
O5 Mn1 O12 99.8(2)
N1 Mn1 O12 85.1(2)
O1 Mn1 O16 85.2(2)
O3 Mn1 O16 91.9(2)
O5 Mn1 O16 88.9(2)
N1 Mn1 O16 86.7(2)
O12 Mn1 O16 168.9(2)
O1 Mn1 Mn3 32.55(14)
O3 Mn1 Mn3 151.19(16)
O5 Mn1 Mn3 123.54(16)
N1 Mn1 Mn3 61.02(17)
O12 Mn1 Mn3 76.36(15)
O16 Mn1 Mn3 93.10(14)
O1 Mn2 O6 172.9(3)
O1 Mn2 O8 91.9(2)
O6 Mn2 O8 88.2(2)
O1 Mn2 N3 88.2(2)
O6 Mn2 N3 92.3(2)
O8 Mn2 N3 175.4(2)
O1 Mn2 O13 100.3(2)
O6 Mn2 O13 86.8(3)
O8 Mn2 O13 88.1(2)
N3 Mn2 O13 87.4(2)
O1 Mn2 O14 84.9(3)
O6 Mn2 O14 88.0(3)
O8 Mn2 O14 94.3(3)
N3 Mn2 O14 90.3(3)
O13 Mn2 O14 174.3(3)
O1 Mn3 O9 175.4(3)
O1 Mn3 O2 94.8(2)
O9 Mn3 O2 84.9(2)
O1 Mn3 N5 87.9(2)
O9 Mn3 N5 91.2(2)
O2 Mn3 N5 163.9(2)
O1 Mn3 O11 90.4(2)
O9 Mn3 O11 94.3(3)
O2 Mn3 O11 92.3(2)
N5 Mn3 O11 103.6(2)
O1 Mn3 O15 81.0(2)
O9 Mn3 O15 94.4(3)
O2 Mn3 O15 84.6(2)
N5 Mn3 O15 80.2(3)
O11 Mn3 O15 170.5(2)
O1 Mn3 Mn1 32.50(15)
O9 Mn3 Mn1 148.59(18)
O2 Mn3 Mn1 64.67(15)
N5 Mn3 Mn1 120.23(17)
O11 Mn3 Mn1 80.14(16)
O15 Mn3 Mn1 90.38(17)
N1 C1 C2 123.5(6)
N1 C1 C9 129.4(7)
C2 C1 C9 107.1(6)
N2 C2 C1 132.0(7)
N2 C2 C3 120.5(7)
C1 C2 C3 107.5(6)
O4 C3 C4 128.6(7)
O4 C3 C2 125.9(8)
C4 C3 C2 105.5(7)
C9 C4 C5 121.2(7)
C9 C4 C3 110.6(6)
C5 C4 C3 128.1(7)
C6 C5 C4 118.3(8)
C6 C5 H5 120.8
C4 C5 H5 120.8
C5 C6 C7 121.4(7)
C5 C6 H6 119.3
C7 C6 H6 119.3
C8 C7 C6 119.9(7)
C8 C7 H7 120.0
C6 C7 H7 120.0
C7 C8 C9 118.6(7)
C7 C8 H8 120.7
C9 C8 H8 120.7
C4 C9 C8 120.5(7)
C4 C9 C1 109.2(6)
C8 C9 C1 130.4(7)
N3 C10 C11 121.1(7)
N3 C10 C18 127.8(7)
C11 C10 C18 111.0(7)
N4 C11 C10 134.2(7)
N4 C11 C12 121.3(8)
C10 C11 C12 104.5(8)
O7 C12 C13 129.7(9)
O7 C12 C11 123.9(10)
C13 C12 C11 106.3(7)
C12 C13 C18 112.6(8)
C12 C13 C14 129.1(8)
C18 C13 C14 118.3(8)
C15 C14 C13 118.6(8)
C15 C14 H14 120.7
C13 C14 H14 120.7
C14 C15 C16 122.0(8)
C14 C15 H15 119.0
C16 C15 H15 119.0
C17 C16 C15 121.7(9)
C17 C16 H16 119.1
C15 C16 H16 119.1
C16 C17 C18 117.2(8)
C16 C17 H17 121.4
C18 C17 H17 121.4
C17 C18 C13 122.0(8)
C17 C18 C10 132.2(7)
C13 C18 C10 105.5(7)
N5 C19 C20 122.2(7)
N5 C19 C27 130.7(7)
C20 C19 C27 106.9(7)
N6 C20 C19 132.3(7)
N6 C20 C21 119.6(7)
C19 C20 C21 107.9(7)
O10 C21 C22 126.8(8)
O10 C21 C20 126.5(8)
C22 C21 C20 106.6(7)
C23 C22 C27 120.0(8)
C23 C22 C21 129.9(8)
C27 C22 C21 110.1(7)
C22 C23 C24 119.1(9)
C22 C23 H23 120.5
C24 C23 H23 120.5
C25 C24 C23 119.0(8)
C25 C24 H24 120.5
C23 C24 H24 120.5
C26 C25 C24 122.5(9)
C26 C25 H25 118.7
C24 C25 H25 118.7
C27 C26 C25 118.0(9)
C27 C26 H26 121.0
C25 C26 H26 121.0
C26 C27 C22 121.2(7)
C26 C27 C19 130.2(8)
C22 C27 C19 108.3(6)
O12 C28 O11 125.3(8)
O12 C28 C29 118.0(8)
O11 C28 C29 116.6(8)
C28 C29 H29A 109.5
C28 C29 H29B 109.5
H29A C29 H29B 109.5
C28 C29 H29C 109.5
H29A C29 H29C 109.5
H29B C29 H29C 109.5
O13 C30 N7 129.2(11)
O13 C30 H30 115.4
N7 C30 H30 115.4
N7 C31 H31A 109.5
N7 C31 H31B 109.5
H31A C31 H31B 109.5
N7 C31 H31C 109.5
H31A C31 H31C 109.5
H31B C31 H31C 109.5
N7 C32 H32A 109.5
N7 C32 H32B 109.5
H32A C32 H32B 109.5
N7 C32 H32C 109.5
H32A C32 H32C 109.5
H32B C32 H32C 109.5
C33 O14 Mn2 121.6(11)
O14 C33 N8 133.2(17)
O14 C33 H33 113.4
N8 C33 H33 113.4
C33 N8 C34 122.4(14)
C33 N8 C35 113.2(12)
C34 N8 C35 121.5(12)
N8 C34 H34A 109.5
N8 C34 H34B 109.5
H34A C34 H34B 109.5
N8 C34 H34C 109.5
H34A C34 H34C 109.5
H34B C34 H34C 109.5
N8 C35 H35A 109.5
N8 C35 H35B 109.5
H35A C35 H35B 109.5
N8 C35 H35C 109.5
H35A C35 H35C 109.5
H35B C35 H35C 109.5
C1 N1 O2 119.2(6)
C1 N1 Mn1 123.6(5)
O2 N1 Mn1 117.0(4)
C2 N2 O3 118.0(6)
C10 N3 O5 116.5(6)
C10 N3 Mn2 123.0(5)
O5 N3 Mn2 120.4(4)
C11 N4 O6 117.9(6)
C19 N5 O8 115.8(6)
C19 N5 Mn3 123.8(5)
O8 N5 Mn3 120.3(4)
C20 N6 O9 117.8(7)
C30 N7 C31 119.0(9)
C30 N7 C32 120.2(12)
C31 N7 C32 120.6(12)
Mn1 O1 Mn3 114.9(2)
Mn1 O1 Mn2 121.4(3)
Mn3 O1 Mn2 122.2(3)
N1 O2 Mn3 116.6(4)
N2 O3 Mn1 131.8(4)
N3 O5 Mn1 118.0(4)
N4 O6 Mn2 130.9(5)
N5 O8 Mn2 117.0(4)
N6 O9 Mn3 131.6(5)
C28 O11 Mn3 125.8(5)
C28 O12 Mn1 131.5(5)
C30 O13 Mn2 121.8(6)
Mn3 O15 H151 137.2
Mn3 O15 H152 109.6
H151 O15 H152 112.5
Mn1 O16 H161 114.1
Mn1 O16 H162 113.2
H161 O16 H162 110.6
H171 O171 H172 110.6
H173 O172 H174 115.0

loop_
_geom_bond_atom_site_label_1
_geom_bond_atom_site_label_2
_geom_bond_distance
Mn1 O1 1.875(5)
Mn1 O3 1.895(5)
Mn1 O5 1.934(5)
Mn1 N1 2.035(6)
Mn1 O12 2.181(6)
Mn1 O16 2.279(6)
Mn1 Mn3 3.1646(16)
Mn2 O1 1.880(5)
Mn2 O6 1.909(5)
Mn2 O8 1.943(6)
Mn2 N3 2.018(6)
Mn2 O13 2.260(6)
Mn2 O14 2.289(9)
Mn3 O1 1.878(5)
Mn3 O9 1.901(6)
Mn3 O2 1.926(5)
Mn3 N5 2.027(6)
Mn3 O11 2.179(6)
Mn3 O15 2.531(8)
C1 N1 1.273(9)
C1 C2 1.462(10)
C1 C9 1.488(9)
C2 N2 1.272(10)
C2 C3 1.502(11)
C3 O4 1.226(10)
C3 C4 1.479(12)
C4 C9 1.381(11)
C4 C5 1.416(11)
C5 C6 1.355(12)
C5 H5 0.9400
C6 C7 1.433(12)
C6 H6 0.9400
C7 C8 1.382(11)
C7 H7 0.9400
C8 C9 1.410(11)
C8 H8 0.9400
C10 N3 1.333(10)
C10 C11 1.442(11)
C10 C18 1.465(12)
C11 N4 1.298(11)
C11 C12 1.538(12)
C12 O7 1.242(12)
C12 C13 1.411(14)
C13 C18 1.420(11)
C13 C14 1.422(12)
C14 C15 1.367(13)
C14 H14 0.9400
C15 C16 1.387(13)
C15 H15 0.9400
C16 C17 1.381(12)
C16 H16 0.9400
C17 C18 1.395(12)
C17 H17 0.9400
C19 N5 1.272(10)
C19 C20 1.474(11)
C19 C27 1.503(11)
C20 N6 1.283(11)
C20 C21 1.501(11)
C21 O10 1.240(11)
C21 C22 1.467(12)
C22 C23 1.366(11)
C22 C27 1.427(11)
C23 C24 1.425(14)
C23 H23 0.9400
C24 C25 1.391(15)
C24 H24 0.9400
C25 C26 1.379(12)
C25 H25 0.9400
C26 C27 1.376(12)
C26 H26 0.9400
C28 O12 1.268(9)
C28 O11 1.296(10)
C28 C29 1.508(13)
C29 H29A 0.9700
C29 H29B 0.9700
C29 H29C 0.9700
C30 O13 1.238(10)
C30 N7 1.284(13)
C30 H30 0.9400
C31 N7 1.469(13)
C31 H31A 0.9700
C31 H31B 0.9700
C31 H31C 0.9700
C32 N7 1.513(13)
C32 H32A 0.9700
C32 H32B 0.9700
C32 H32C 0.9700
O14 C33 1.232(15)
C33 N8 1.243(16)
C33 H33 0.9400
N8 C34 1.451(13)
N8 C35 1.510(19)
C34 H34A 0.9700
C34 H34B 0.9700
C34 H34C 0.9700
C35 H35A 0.9700
C35 H35B 0.9700
C35 H35C 0.9700
N1 O2 1.362(8)
N2 O3 1.370(8)
N3 O5 1.343(8)
N4 O6 1.338(9)
N5 O8 1.380(8)
N6 O9 1.338(9)
O15 H151 0.8500
O15 H152 0.8514
O16 H161 0.8491
O16 H162 0.8513
O171 H171 0.8524
O171 H172 0.8527
O172 H173 0.8300
O172 H174 0.8490

loop_
_geom_hbond_atom_site_label_D
_geom_hbond_atom_site_label_H
_geom_hbond_atom_site_label_A
_geom_hbond_distance_DH
_geom_hbond_distance_HA
_geom_hbond_distance_DA
_geom_hbond_angle_DHA
_geom_hbond_site_symmetry_A
O15 H151 O11 0.85 2.12 2.966(9) 179.9 6_566
O15 H152 O14 0.85 2.22 2.968(12) 146.5 .
O16 H161 O3 0.85 1.95 2.797(7) 176.4 7_556
O16 H161 N2 0.85 2.45 3.174(8) 143.4 7_556
O16 H162 O14 0.85 2.28 2.999(12) 142.4 .
O171 H172 O171 0.85 2.01 2.72(6) 139.9 2
O172 H174 O4 0.85 2.26 3.10(2) 179.2 4_545

loop_
_geom_torsion_atom_site_label_1
_geom_torsion_atom_site_label_2
_geom_torsion_atom_site_label_3
_geom_torsion_atom_site_label_4
_geom_torsion
O3 Mn1 Mn3 O1 -175.6(5)
O5 Mn1 Mn3 O1 14.7(3)
N1 Mn1 Mn3 O1 -160.5(4)
O12 Mn1 Mn3 O1 107.5(3)
O16 Mn1 Mn3 O1 -76.0(3)
O1 Mn1 Mn3 O9 171.5(5)
O3 Mn1 Mn3 O9 -4.1(6)
O5 Mn1 Mn3 O9 -173.8(5)
N1 Mn1 Mn3 O9 10.9(5)
O12 Mn1 Mn3 O9 -81.0(4)
O16 Mn1 Mn3 O9 95.5(4)
O1 Mn1 Mn3 O2 156.2(4)
O3 Mn1 Mn3 O2 -19.4(4)
O5 Mn1 Mn3 O2 170.9(3)
N1 Mn1 Mn3 O2 -4.4(3)
O12 Mn1 Mn3 O2 -96.3(2)
O16 Mn1 Mn3 O2 80.1(2)
O1 Mn1 Mn3 N5 -6.5(3)
O3 Mn1 Mn3 N5 177.9(4)
O5 Mn1 Mn3 N5 8.2(3)
N1 Mn1 Mn3 N5 -167.0(3)
O12 Mn1 Mn3 N5 101.0(3)
O16 Mn1 Mn3 N5 -82.5(3)
O1 Mn1 Mn3 O11 -106.6(3)
O3 Mn1 Mn3 O11 77.9(4)
O5 Mn1 Mn3 O11 -91.8(2)
N1 Mn1 Mn3 O11 92.9(3)
O12 Mn1 Mn3 O11 0.9(2)
O16 Mn1 Mn3 O11 177.4(2)
O1 Mn1 Mn3 O15 72.4(3)
O3 Mn1 Mn3 O15 -103.2(4)
O5 Mn1 Mn3 O15 87.1(3)
N1 Mn1 Mn3 O15 -88.2(3)
O12 Mn1 Mn3 O15 179.9(2)
O16 Mn1 Mn3 O15 -3.7(2)
N1 C1 C2 N2 1.6(13)
C9 C1 C2 N2 -178.3(8)
N1 C1 C2 C3 -177.5(6)
C9 C1 C2 C3 2.6(8)
N2 C2 C3 O4 -1.7(12)
C1 C2 C3 O4 177.5(7)
N2 C2 C3 C4 178.1(7)
C1 C2 C3 C4 -2.7(8)
O4 C3 C4 C9 -178.4(8)
C2 C3 C4 C9 1.8(8)
O4 C3 C4 C5 3.8(14)
C2 C3 C4 C5 -176.0(7)
C9 C4 C5 C6 -1.1(12)
C3 C4 C5 C6 176.5(8)
C4 C5 C6 C7 0.0(12)
C5 C6 C7 C8 3.0(13)
C6 C7 C8 C9 -4.8(12)
C5 C4 C9 C8 -0.7(11)
C3 C4 C9 C8 -178.8(7)
C5 C4 C9 C1 177.7(7)
C3 C4 C9 C1 -0.3(8)
C7 C8 C9 C4 3.7(12)
C7 C8 C9 C1 -174.4(7)
N1 C1 C9 C4 178.6(7)
C2 C1 C9 C4 -1.5(8)
N1 C1 C9 C8 -3.1(13)
C2 C1 C9 C8 176.8(8)
N3 C10 C11 N4 -2.1(14)
C18 C10 C11 N4 -178.9(9)
N3 C10 C11 C12 177.2(7)
C18 C10 C11 C12 0.5(8)
N4 C11 C12 O7 -3.7(14)
C10 C11 C12 O7 176.9(9)
N4 C11 C12 C13 179.8(8)
C10 C11 C12 C13 0.4(9)
O7 C12 C13 C18 -177.4(10)
C11 C12 C13 C18 -1.1(10)
O7 C12 C13 C14 4.3(17)
C11 C12 C13 C14 -179.5(8)
C12 C13 C14 C15 -179.7(9)
C18 C13 C14 C15 2.0(12)
C13 C14 C15 C16 0.2(13)
C14 C15 C16 C17 0.9(13)
C15 C16 C17 C18 -4.2(12)
C16 C17 C18 C13 6.5(11)
C16 C17 C18 C10 179.4(8)
C12 C13 C18 C17 175.9(7)
C14 C13 C18 C17 -5.5(12)
C12 C13 C18 C10 1.4(9)
C14 C13 C18 C10 179.9(7)
N3 C10 C18 C17 8.7(13)
C11 C10 C18 C17 -174.8(8)
N3 C10 C18 C13 -177.6(7)
C11 C10 C18 C13 -1.1(8)
N5 C19 C20 N6 8.4(14)
C27 C19 C20 N6 -175.7(9)
N5 C19 C20 C21 -175.6(7)
C27 C19 C20 C21 0.3(8)
N6 C20 C21 O10 -5.8(13)
C19 C20 C21 O10 177.6(8)
N6 C20 C21 C22 174.0(8)
C19 C20 C21 C22 -2.5(9)
O10 C21 C22 C23 2.2(15)
C20 C21 C22 C23 -177.7(8)
O10 C21 C22 C27 -176.2(8)
C20 C21 C22 C27 4.0(9)
C27 C22 C23 C24 -1.7(12)
C21 C22 C23 C24 -179.9(8)
C22 C23 C24 C25 -0.7(13)
C23 C24 C25 C26 1.6(15)
C24 C25 C26 C27 0.1(14)
C25 C26 C27 C22 -2.6(13)
C25 C26 C27 C19 -175.4(8)
C23 C22 C27 C26 3.4(12)
C21 C22 C27 C26 -178.1(7)
C23 C22 C27 C19 177.6(7)
C21 C22 C27 C19 -3.9(9)
N5 C19 C27 C26 -8.9(15)
C20 C19 C27 C26 175.7(8)
N5 C19 C27 C22 177.6(8)
C20 C19 C27 C22 2.2(8)
O1 Mn2 O14 C33 -178.0(11)
O6 Mn2 O14 C33 2.4(11)
O8 Mn2 O14 C33 90.5(11)
N3 Mn2 O14 C33 -89.9(11)
Mn2 O14 C33 N8 174.8(13)
O14 C33 N8 C34 177.3(15)
O14 C33 N8 C35 -22(2)
C2 C1 N1 O2 -179.9(6)
C9 C1 N1 O2 0.0(11)
C2 C1 N1 Mn1 -4.7(9)
C9 C1 N1 Mn1 175.3(6)
O1 Mn1 N1 C1 -179.4(6)
O3 Mn1 N1 C1 3.8(6)
O12 Mn1 N1 C1 -91.9(6)
O16 Mn1 N1 C1 95.6(6)
Mn3 Mn1 N1 C1 -169.0(6)
O1 Mn1 N1 O2 -4.0(5)
O3 Mn1 N1 O2 179.1(5)
O12 Mn1 N1 O2 83.4(5)
O16 Mn1 N1 O2 -89.1(5)
Mn3 Mn1 N1 O2 6.3(4)
C1 C2 N2 O3 1.8(12)
C3 C2 N2 O3 -179.2(6)
C11 C10 N3 O5 -179.1(6)
C18 C10 N3 O5 -2.9(11)
C11 C10 N3 Mn2 -2.5(10)
C18 C10 N3 Mn2 173.7(6)
O1 Mn2 N3 C10 178.6(6)
O6 Mn2 N3 C10 5.6(6)
O13 Mn2 N3 C10 -81.1(6)
O14 Mn2 N3 C10 93.7(6)
O1 Mn2 N3 O5 -5.0(5)
O6 Mn2 N3 O5 -177.9(5)
O13 Mn2 N3 O5 95.4(5)
O14 Mn2 N3 O5 -89.8(5)
C10 C11 N4 O6 0.8(14)
C12 C11 N4 O6 -178.4(7)
C20 C19 N5 O8 175.4(7)
C27 C19 N5 O8 0.6(12)
C20 C19 N5 Mn3 -2.5(11)
C27 C19 N5 Mn3 -177.3(6)
O1 Mn3 N5 C19 171.0(7)
O9 Mn3 N5 C19 -4.4(7)
O2 Mn3 N5 C19 71.0(11)
O11 Mn3 N5 C19 -99.1(6)
O15 Mn3 N5 C19 89.8(7)
Mn1 Mn3 N5 C19 174.5(6)
O1 Mn3 N5 O8 -6.8(5)
O9 Mn3 N5 O8 177.7(5)
O2 Mn3 N5 O8 -106.8(9)
O11 Mn3 N5 O8 83.1(5)
O15 Mn3 N5 O8 -88.0(5)
Mn1 Mn3 N5 O8 -3.3(6)
C19 C20 N6 O9 -2.6(14)
C21 C20 N6 O9 -178.2(7)
O13 C30 N7 C31 4.6(17)
O13 C30 N7 C32 -179.7(13)
O5 Mn1 O1 Mn3 -167.8(3)
N1 Mn1 O1 Mn3 16.9(3)
O12 Mn1 O1 Mn3 -68.1(3)
O16 Mn1 O1 Mn3 103.5(3)
O5 Mn1 O1 Mn2 -1.2(3)
N1 Mn1 O1 Mn2 -176.5(3)
O12 Mn1 O1 Mn2 98.5(3)
O16 Mn1 O1 Mn2 -89.9(3)
Mn3 Mn1 O1 Mn2 166.6(5)
O2 Mn3 O1 Mn1 -21.5(3)
N5 Mn3 O1 Mn1 174.4(3)
O11 Mn3 O1 Mn1 70.8(3)
O15 Mn3 O1 Mn1 -105.2(3)
O2 Mn3 O1 Mn2 172.0(3)
N5 Mn3 O1 Mn2 7.9(3)
O11 Mn3 O1 Mn2 -95.7(3)
O15 Mn3 O1 Mn2 88.3(3)
Mn1 Mn3 O1 Mn2 -166.5(5)
O8 Mn2 O1 Mn1 -172.4(3)
N3 Mn2 O1 Mn1 3.0(3)
O13 Mn2 O1 Mn1 -84.0(3)
O14 Mn2 O1 Mn1 93.5(4)
O8 Mn2 O1 Mn3 -6.8(3)
N3 Mn2 O1 Mn3 168.6(3)
O13 Mn2 O1 Mn3 81.6(3)
O14 Mn2 O1 Mn3 -100.9(4)
C1 N1 O2 Mn3 165.4(5)
Mn1 N1 O2 Mn3 -10.2(6)
O1 Mn3 O2 N1 19.0(5)
O9 Mn3 O2 N1 -165.6(5)
N5 Mn3 O2 N1 118.1(8)
O11 Mn3 O2 N1 -71.6(5)
O15 Mn3 O2 N1 99.4(5)
Mn1 Mn3 O2 N1 6.4(4)
C2 N2 O3 Mn1 -1.5(10)
O5 Mn1 O3 N2 -176.3(6)
N1 Mn1 O3 N2 -0.8(6)
O12 Mn1 O3 N2 84.4(6)
O16 Mn1 O3 N2 -87.5(6)
Mn3 Mn1 O3 N2 12.3(9)
C10 N3 O5 Mn1 -178.0(5)
Mn2 N3 O5 Mn1 5.3(6)
O1 Mn1 O5 N3 -2.6(5)
O3 Mn1 O5 N3 174.5(5)
O12 Mn1 O5 N3 -90.5(5)
O16 Mn1 O5 N3 82.6(5)
Mn3 Mn1 O5 N3 -10.4(5)
C11 N4 O6 Mn2 5.6(11)
O8 Mn2 O6 N4 167.8(7)
N3 Mn2 O6 N4 -7.6(7)
O13 Mn2 O6 N4 79.7(7)
O14 Mn2 O6 N4 -97.8(7)
C19 N5 O8 Mn2 -174.1(5)
Mn3 N5 O8 Mn2 3.9(7)
O1 Mn2 O8 N5 1.4(5)
O6 Mn2 O8 N5 174.3(5)
O13 Mn2 O8 N5 -98.9(5)
O14 Mn2 O8 N5 86.4(5)
C20 N6 O9 Mn3 -8.9(12)
O2 Mn3 O9 N6 -153.5(8)
N5 Mn3 O9 N6 10.9(8)
O11 Mn3 O9 N6 114.6(8)
O15 Mn3 O9 N6 -69.4(8)
Mn1 Mn3 O9 N6 -167.4(5)
O12 C28 O11 Mn3 -10.6(11)
C29 C28 O11 Mn3 171.2(6)
O1 Mn3 O11 C28 -27.1(6)
O9 Mn3 O11 C28 152.8(6)
O2 Mn3 O11 C28 67.7(6)
N5 Mn3 O11 C28 -115.0(6)
Mn1 Mn3 O11 C28 3.9(6)
O11 C28 O12 Mn1 12.9(11)
C29 C28 O12 Mn1 -168.8(6)
O1 Mn1 O12 C28 23.8(6)
O3 Mn1 O12 C28 -158.9(6)
O5 Mn1 O12 C28 115.3(6)
N1 Mn1 O12 C28 -68.4(7)
O16 Mn1 O12 C28 -25.6(15)
Mn3 Mn1 O12 C28 -7.1(6)
N7 C30 O13 Mn2 174.4(9)
O1 Mn2 O13 C30 -151.3(7)
O6 Mn2 O13 C30 28.6(7)
O8 Mn2 O13 C30 -59.7(7)
N3 Mn2 O13 C30 121.1(7)
